data_7114356
loop_
_publ_author_name
'Wilson, Neil M. M.'
'Ellis, David'
'Boyd, Alan S. F.'
'Giles, Barry T.'
'Macgregor, Stuart A.'
'Rosair, Georgina M.'
'Welch, Alan J.'

_publ_section_title
;
 The first supraicosahedral p-block metallacarboranes
;
_journal_issue 5
_journal_name_full 'Chemical Communications'
_journal_page_first 464
_journal_paper_doi 10.1039/b110490j
_journal_year 2002
_chemical_formula_sum 'C2 H12 B10 Sn'
_chemical_formula_weight 262.91
_chemical_name_systematic
;
?
;
_space_group_IT_number 7
_symmetry_cell_setting monoclinic
_symmetry_space_group_name_Hall 'P -2yc'
_symmetry_space_group_name_H-M 'P 1 c 1'
_atom_sites_solution_hydrogens geom
_atom_sites_solution_primary direct
_atom_sites_solution_secondary difmap
_audit_creation_method SHELXL-97
_cell_angle_alpha 90.00
_cell_angle_beta 108.593(18)
_cell_angle_gamma 90.00
_cell_formula_units_Z 6
_cell_length_a 15.315(4)
_cell_length_b 10.023(4)
_cell_length_c 9.917(2)
_cell_measurement_reflns_used 36
_cell_measurement_temperature 160(2)
_cell_measurement_theta_max 12.52
_cell_measurement_theta_min 4.96
_cell_volume 1442.8(8)
_computing_cell_refinement 'Bruker XSCANS'
_computing_data_collection 'Bruker XSCANS'
_computing_data_reduction 'Bruker SHELXTL'
_computing_molecular_graphics 'Bruker SHELXTL'
_computing_publication_material 'Bruker SHELXTL'
_computing_structure_refinement 'SHELXL-97 (Sheldrick, 1997)'
_computing_structure_solution 'SHELXS-97 (Sheldrick, 1990)'
_diffrn_ambient_temperature 160(2)
_diffrn_measured_fraction_theta_full 0.854
_diffrn_measured_fraction_theta_max 0.854
_diffrn_measurement_device_type 'Bruker P4'
_diffrn_measurement_method '\w scans'
_diffrn_radiation_monochromator graphite
_diffrn_radiation_source 'fine-focus sealed tube'
_diffrn_radiation_type MoK\a
_diffrn_radiation_wavelength 0.71073
_diffrn_reflns_av_R_equivalents 0.0458
_diffrn_reflns_av_sigmaI/netI 0.0381
_diffrn_reflns_limit_h_max 16
_diffrn_reflns_limit_h_min -18
_diffrn_reflns_limit_k_max 1
_diffrn_reflns_limit_k_min -11
_diffrn_reflns_limit_l_max 11
_diffrn_reflns_limit_l_min -1
_diffrn_reflns_number 2713
_diffrn_reflns_theta_full 25.03
_diffrn_reflns_theta_max 25.03
_diffrn_reflns_theta_min 2.97
_diffrn_standards_decay_% 0
_diffrn_standards_interval_count 97
_diffrn_standards_number 3
_exptl_absorpt_coefficient_mu 2.581
_exptl_absorpt_correction_T_max 0.813
_exptl_absorpt_correction_T_min 0.391
_exptl_absorpt_correction_type psi-scan
_exptl_absorpt_process_details '(North et al., 1968)'
_exptl_crystal_colour colourless
_exptl_crystal_density_diffrn 1.815
_exptl_crystal_density_method 'not measured'
_exptl_crystal_description pointed_needle
_exptl_crystal_F_000 744
_exptl_crystal_size_max 0.68
_exptl_crystal_size_mid 0.26
_exptl_crystal_size_min 0.08
_refine_diff_density_max 1.493
_refine_diff_density_min -1.881
_refine_diff_density_rms 0.230
_refine_ls_abs_structure_details 'Flack H D (1983), Acta Cryst. A39, 876-881'
_refine_ls_abs_structure_Flack 0.45(13)
_refine_ls_extinction_method none
_refine_ls_goodness_of_fit_ref 1.082
_refine_ls_hydrogen_treatment mixed
_refine_ls_matrix_type full
_refine_ls_number_parameters 181
_refine_ls_number_reflns 2401
_refine_ls_number_restraints 5
_refine_ls_restrained_S_all 1.081
_refine_ls_R_factor_all 0.0676
_refine_ls_R_factor_gt 0.0665
_refine_ls_shift/su_max 0.001
_refine_ls_shift/su_mean 0.000
_refine_ls_structure_factor_coef Fsqd
_refine_ls_weighting_details 'calc w=1/[\s^2^(Fo^2^)+(0.0877P)^2^+24.1041P] where P=(Fo^2^+2Fc^2^)/3'
_refine_ls_weighting_scheme calc
_refine_ls_wR_factor_gt 0.1741
_refine_ls_wR_factor_ref 0.1751
_reflns_number_gt 2326
_reflns_number_total 2401
_reflns_threshold_expression >2sigma(I)
_cod_data_source_file b110490j.txt
_cod_data_source_block 1
_cod_depositor_comments
;
The following automatic conversions were performed:

'_symmetry_cell_setting' value 'Monoclinic' changed to 'monoclinic'
according to
/usr/data/users/saulius/automatic-downloads/retrospective/RSC/lib/dictionaries/cif_core.dic
dictionary named 'cif_core.dic' version 2.4.2 from 2011-04-26.

Automatic conversion script
Id: cif_fix_values 2281 2013-09-26 08:29:07Z andrius 
;
_cod_original_cell_volume 1442.9(8)
_cod_original_sg_symbol_H-M Pc
_cod_database_code 7114356

loop_
_symmetry_equiv_pos_as_xyz
'x, y, z'
'x, -y, z+1/2'

loop_
_atom_site_label
_atom_site_type_symbol
_atom_site_fract_x
_atom_site_fract_y
_atom_site_fract_z
_atom_site_U_iso_or_equiv
_atom_site_adp_type
_atom_site_occupancy
_atom_site_symmetry_multiplicity
_atom_site_calc_flag
_atom_site_refinement_flags
Sn4A Sn 1.07232(6) 0.70554(11) 0.26487(9) 0.0230(4) Uani 1 1 d .
C1A C 0.9530(17) 0.598(3) 0.339(3) 0.048(6) Uiso 1 1 d .
H1A H 0.9771 0.5121 0.4134 0.058 Uiso 1 1 calc R
B2A B 0.9553(18) 0.722(2) 0.410(3) 0.035(5) Uiso 1 1 d .
H2A H 0.9911 0.7164 0.5275 0.042 Uiso 1 1 calc R
B3A B 0.9182(18) 0.574(3) 0.182(3) 0.039(6) Uiso 1 1 d .
H3A H 0.9223 0.4674 0.1496 0.047 Uiso 1 1 calc R
B5A B 0.8404(14) 0.641(2) 0.278(2) 0.025(4) Uiso 1 1 d D
H5A H 0.805(13) 0.569(16) 0.33(2) 0.030 Uiso 1 1 d D
C6A C 0.9509(12) 0.8713(19) 0.3376(18) 0.024(4) Uiso 1 1 d .
H6A H 0.9901 0.9470 0.4169 0.029 Uiso 1 1 calc R
B7A B 0.9279(19) 0.716(3) 0.067(3) 0.040(6) Uiso 1 1 d .
H7A H 0.9507 0.6967 -0.0280 0.049 Uiso 1 1 calc R
B8A B 0.8204(17) 0.666(3) 0.083(3) 0.035(5) Uiso 1 1 d .
H8A H 0.7703 0.6078 -0.0037 0.042 Uiso 1 1 calc R
B9A B 0.8494(15) 0.824(2) 0.354(2) 0.028(4) Uiso 1 1 d .
H9A H 0.8186 0.8598 0.4364 0.034 Uiso 1 1 calc R
B10A B 0.9470(17) 0.880(3) 0.166(2) 0.035(5) Uiso 1 1 d .
H10A H 0.9872 0.9627 0.1374 0.042 Uiso 1 1 calc R
B11A B 0.7745(16) 0.782(2) 0.178(2) 0.026(4) Uiso 1 1 d .
H11A H 0.6983 0.7875 0.1560 0.031 Uiso 1 1 calc R
B12A B 0.8534(13) 0.925(2) 0.2121(19) 0.020(4) Uiso 1 1 d .
H12A H 0.8295 1.0315 0.2039 0.024 Uiso 1 1 calc R
B13A B 0.8333(13) 0.834(2) 0.0560(19) 0.020(4) Uiso 1 1 d .
H13A H 0.7961 0.8832 -0.0481 0.024 Uiso 1 1 calc R
Sn4B Sn 0.73902(12) 0.29202(11) 0.16247(15) 0.0284(4) Uani 1 1 d .
C1B C 0.610(2) 0.388(3) 0.196(3) 0.065(7) Uiso 1 1 d .
H1B H 0.6231 0.4714 0.2757 0.078 Uiso 1 1 calc R
B2B B 0.6064(18) 0.243(3) 0.256(3) 0.039(5) Uiso 1 1 d .
H2B H 0.6072 0.2520 0.3693 0.046 Uiso 1 1 calc R
B3B B 0.594(3) 0.419(5) 0.033(5) 0.081(11) Uiso 1 1 d .
H3B H 0.6057 0.5239 0.0044 0.097 Uiso 1 1 calc R
B5B B 0.4937(17) 0.346(3) 0.102(2) 0.033(5) Uiso 1 1 d D
H5B H 0.449(12) 0.41(2) 0.14(2) 0.040 Uiso 1 1 d D
C6B C 0.6097(13) 0.116(2) 0.1647(19) 0.028(4) Uiso 1 1 d .
H6B H 0.6415 0.0311 0.2375 0.033 Uiso 1 1 calc R
B7B B 0.615(2) 0.299(3) -0.069(3) 0.044(6) Uiso 1 1 d .
H7B H 0.6517 0.3308 -0.1447 0.053 Uiso 1 1 calc R
B8B B 0.498(2) 0.349(3) -0.085(3) 0.046(6) Uiso 1 1 d .
H8B H 0.4538 0.4183 -0.1659 0.056 Uiso 1 1 calc R
B9B B 0.4987(15) 0.159(2) 0.147(2) 0.028(4) Uiso 1 1 d .
H9B H 0.4538 0.1165 0.2060 0.034 Uiso 1 1 calc R
B10B B 0.6249(18) 0.135(3) 0.000(3) 0.040(5) Uiso 1 1 d .
H10B H 0.6725 0.0632 -0.0276 0.048 Uiso 1 1 calc R
B11B B 0.446(2) 0.214(2) -0.030(3) 0.037(5) Uiso 1 1 d .
H11B H 0.3693 0.2049 -0.0777 0.044 Uiso 1 1 calc R
B12B B 0.5206(15) 0.072(2) 0.007(2) 0.027(4) Uiso 1 1 d .
H12B H 0.4968 -0.0335 -0.0202 0.032 Uiso 1 1 calc R
B13B B 0.5221(17) 0.180(3) -0.133(3) 0.035(5) Uiso 1 1 d .
H13B H 0.4998 0.1425 -0.2449 0.042 Uiso 1 1 calc R
Sn4C Sn 0.40572(12) 0.29260(12) 0.49589(15) 0.0291(4) Uani 1 1 d .
C1C C 0.2836(15) 0.397(2) 0.308(2) 0.037(5) Uiso 1 1 d .
H1C H 0.3052 0.4785 0.2486 0.044 Uiso 1 1 calc R
B2C B 0.2810(19) 0.254(3) 0.242(3) 0.044(6) Uiso 1 1 d .
H2C H 0.2883 0.2682 0.1345 0.053 Uiso 1 1 calc R
B3C B 0.2527(17) 0.431(3) 0.438(2) 0.034(5) Uiso 1 1 d .
H3C H 0.2577 0.5398 0.4643 0.041 Uiso 1 1 calc R
B5C B 0.1647(13) 0.349(2) 0.277(2) 0.021(4) Uiso 1 1 d D
H5C H 0.108(9) 0.403(17) 0.200(16) 0.026 Uiso 1 1 d D
C6C C 0.2767(12) 0.1159(19) 0.3328(18) 0.023(4) Uiso 1 1 d .
H6C H 0.3098 0.0297 0.2898 0.028 Uiso 1 1 calc R
B7C B 0.2680(19) 0.293(3) 0.572(3) 0.041(6) Uiso 1 1 d .
H7C H 0.2947 0.3230 0.6869 0.049 Uiso 1 1 calc R
B8C B 0.1601(13) 0.338(2) 0.4641(19) 0.020(4) Uiso 1 1 d .
H8C H 0.1137 0.4014 0.5052 0.024 Uiso 1 1 calc R
B9C B 0.1712(14) 0.165(2) 0.232(2) 0.024(4) Uiso 1 1 d .
H9C H 0.1300 0.1264 0.1243 0.029 Uiso 1 1 calc R
B10C B 0.2894(12) 0.1292(19) 0.5125(17) 0.015(3) Uiso 1 1 d .
H10C H 0.3363 0.0569 0.5876 0.018 Uiso 1 1 calc R
B11C B 0.1108(14) 0.2142(18) 0.345(2) 0.019(4) Uiso 1 1 d .
H11C H 0.0337 0.2073 0.3068 0.023 Uiso 1 1 calc R
B12C B 0.1876(15) 0.070(2) 0.382(2) 0.025(4) Uiso 1 1 d .
H12C H 0.1646 -0.0368 0.3761 0.031 Uiso 1 1 calc R
B13C B 0.1800(13) 0.173(2) 0.5205(19) 0.019(4) Uiso 1 1 d .
H13C H 0.1512 0.1289 0.6010 0.023 Uiso 1 1 calc R

loop_
_atom_site_aniso_label
_atom_site_aniso_U_11
_atom_site_aniso_U_22
_atom_site_aniso_U_33
_atom_site_aniso_U_23
_atom_site_aniso_U_13
_atom_site_aniso_U_12
Sn4A 0.0211(9) 0.0187(7) 0.0300(6) -0.0009(6) 0.0092(5) 0.0013(6)
Sn4B 0.0190(7) 0.0194(6) 0.0454(11) 0.0044(6) 0.0085(8) -0.0004(6)
Sn4C 0.0192(7) 0.0199(6) 0.0472(11) 0.0055(6) 0.0090(8) -0.0019(6)

loop_
_atom_type_symbol
_atom_type_description
_atom_type_scat_dispersion_real
_atom_type_scat_dispersion_imag
_atom_type_scat_source
C C 0.0033 0.0016 'International Tables Vol C Tables 4.2.6.8 and 6.1.1.4'
H H 0.0000 0.0000 'International Tables Vol C Tables 4.2.6.8 and 6.1.1.4'
B B 0.0013 0.0007 'International Tables Vol C Tables 4.2.6.8 and 6.1.1.4'
Sn Sn -0.6537 1.4246 'International Tables Vol C Tables 4.2.6.8 and 6.1.1.4'

loop_
_geom_angle_atom_site_label_1
_geom_angle_atom_site_label_2
_geom_angle_atom_site_label_3
_geom_angle
C1A Sn4A B7A 71.8(9)
C1A Sn4A B10A 82.8(8)
B7A Sn4A B10A 44.2(8)
C1A Sn4A B3A 34.4(8)
B7A Sn4A B3A 43.3(8)
B10A Sn4A B3A 74.4(8)
C1A Sn4A B2A 32.3(8)
B7A Sn4A B2A 80.7(9)
B10A Sn4A B2A 67.0(8)
B3A Sn4A B2A 59.9(8)
C1A Sn4A C6A 63.4(7)
B7A Sn4A C6A 70.8(7)
B10A Sn4A C6A 36.9(6)
B3A Sn4A C6A 76.6(7)
B2A Sn4A C6A 35.5(6)
B2A C1A B3A 127(2)
B2A C1A B5A 79.3(18)
B3A C1A B5A 71.7(16)
B2A C1A Sn4A 82.1(16)
B3A C1A Sn4A 79.2(14)
B5A C1A Sn4A 124.0(15)
B2A C1A H1A 113.2
B3A C1A H1A 119.5
B5A C1A H1A 121.0
Sn4A C1A H1A 114.9
C1A B2A C6A 126(2)
C1A B2A B9A 117(2)
C6A B2A B9A 57.2(12)
C1A B2A B5A 56.3(15)
C6A B2A B5A 100.1(15)
B9A B2A B5A 61.5(12)
C1A B2A Sn4A 65.6(14)
C6A B2A Sn4A 76.1(11)
B9A B2A Sn4A 123.8(14)
B5A B2A Sn4A 103.1(12)
C1A B2A H2A 113.5
C6A B2A H2A 116.0
B9A B2A H2A 115.5
B5A B2A H2A 134.2
Sn4A B2A H2A 111.8
C1A B3A B8A 117(2)
C1A B3A B5A 59.0(15)
B8A B3A B5A 61.8(13)
C1A B3A B7A 116(2)
B8A B3A B7A 58.6(14)
B5A B3A B7A 102.8(18)
C1A B3A Sn4A 66.4(13)
B8A B3A Sn4A 115.6(15)
B5A B3A Sn4A 108.4(13)
B7A B3A Sn4A 64.0(11)
C1A B3A H3A 114.9
B8A B3A H3A 117.1
B5A B3A H3A 126.4
B7A B3A H3A 122.1
Sn4A B3A H3A 116.5
C1A B5A B11A 135.4(17)
C1A B5A B8A 102.4(15)
B11A B5A B8A 57.1(12)
C1A B5A B3A 49.3(12)
B11A B5A B3A 109.3(15)
B8A B5A B3A 56.3(12)
C1A B5A B9A 99.3(15)
B11A B5A B9A 56.8(11)
B8A B5A B9A 104.0(14)
B3A B5A B9A 123.6(15)
C1A B5A B2A 44.4(12)
B11A B5A B2A 105.1(14)
B8A B5A B2A 116.2(15)
B3A B5A B2A 84.8(14)
B9A B5A B2A 55.4(11)
C1A B5A H5A 105(10)
B11A B5A H5A 119(10)
B8A B5A H5A 127(10)
B3A B5A H5A 118(10)
B9A B5A H5A 115(10)
B2A B5A H5A 116(10)
B2A C6A B9A 67.3(14)
B2A C6A B10A 118.0(17)
B9A C6A B10A 112.3(15)
B2A C6A B12A 120.8(16)
B9A C6A B12A 62.5(12)
B10A C6A B12A 60.3(12)
B2A C6A Sn4A 68.3(11)
B9A C6A Sn4A 125.4(12)
B10A C6A Sn4A 64.9(11)
B12A C6A Sn4A 120.6(10)
B2A C6A H6A 111.7
B9A C6A H6A 115.2
B10A C6A H6A 120.8
B12A C6A H6A 116.6
Sn4A C6A H6A 109.7
B8A B7A B13A 57.0(13)
B8A B7A B3A 57.9(14)
B13A B7A B3A 108.2(18)
B8A B7A B10A 101.1(18)
B13A B7A B10A 57.4(12)
B3A B7A B10A 112.2(18)
B8A B7A Sn4A 122.6(16)
B13A B7A Sn4A 124.5(14)
B3A B7A Sn4A 72.7(12)
B10A B7A Sn4A 70.8(11)
B8A B7A H7A 125.0
B13A B7A H7A 120.9
B3A B7A H7A 119.0
B10A B7A H7A 123.5
Sn4A B7A H7A 102.8
B13A B8A B11A 61.7(13)
B13A B8A B3A 118.6(18)
B11A B8A B3A 117.5(17)
B13A B8A B7A 63.5(14)
B11A B8A B7A 113.4(18)
B3A B8A B7A 63.5(15)
B13A B8A B5A 107.6(16)
B11A B8A B5A 60.4(12)
B3A B8A B5A 61.9(13)
B7A B8A B5A 106.3(17)
B13A B8A H8A 118.2
B11A B8A H8A 117.4
B3A B8A H8A 113.9
B7A B8A H8A 120.2
B5A B8A H8A 124.9
C6A B9A B12A 59.2(11)
C6A B9A B11A 106.7(15)
B12A B9A B11A 61.9(12)
C6A B9A B2A 55.5(12)
B12A B9A B2A 107.9(15)
B11A B9A B2A 112.6(16)
C6A B9A B5A 100.1(14)
B12A B9A B5A 104.1(14)
B11A B9A B5A 57.8(11)
B2A B9A B5A 63.1(12)
C6A B9A H9A 126.8
B12A B9A H9A 122.1
B11A B9A H9A 119.6
B2A B9A H9A 119.5
B5A B9A H9A 125.5
C6A B10A B12A 60.1(12)
C6A B10A B13A 108.3(16)
B12A B10A B13A 59.5(12)
C6A B10A B7A 115.5(18)
B12A B10A B7A 111.6(17)
B13A B10A B7A 60.2(13)
C6A B10A Sn4A 78.2(11)
B12A B10A Sn4A 132.4(14)
B13A B10A Sn4A 121.7(14)
B7A B10A Sn4A 65.0(11)
C6A B10A H10A 116.5
B12A B10A H10A 116.5
B13A B10A H10A 122.8
B7A B10A H10A 121.4
Sn4A B10A H10A 101.5
B8A B11A B13A 58.0(12)
B8A B11A B9A 115.3(16)
B13A B11A B9A 106.5(15)
B8A B11A B5A 62.5(12)
B13A B11A B5A 106.4(15)
B9A B11A B5A 65.5(13)
B8A B11A B12A 105.3(15)
B13A B11A B12A 57.1(11)
B9A B11A B12A 57.5(11)
B5A B11A B12A 106.6(15)
B8A B11A H11A 119.7
B13A B11A H11A 125.0
B9A B11A H11A 118.2
B5A B11A H11A 119.9
B12A B11A H11A 125.7
C6A B12A B10A 59.6(12)
C6A B12A B13A 110.5(14)
B10A B12A B13A 62.8(12)
C6A B12A B9A 58.3(11)
B10A B12A B9A 108.2(15)
B13A B12A B9A 111.8(15)
C6A B12A B11A 105.0(14)
B10A B12A B11A 107.6(15)
B13A B12A B11A 60.3(11)
B9A B12A B11A 60.6(12)
C6A B12A H12A 123.2
B10A B12A H12A 121.3
B13A B12A H12A 118.2
B9A B12A H12A 120.8
B11A B12A H12A 123.2
B8A B13A B12A 111.6(15)
B8A B13A B10A 106.9(16)
B12A B13A B10A 57.6(12)
B8A B13A B11A 60.3(12)
B12A B13A B11A 62.6(11)
B10A B13A B11A 105.4(14)
B8A B13A B7A 59.6(13)
B12A B13A B7A 111.8(14)
B10A B13A B7A 62.3(13)
B11A B13A B7A 109.1(15)
B8A B13A H13A 121.3
B12A B13A H13A 119.1
B10A B13A H13A 124.0
B11A B13A H13A 121.9
B7A B13A H13A 119.5
C1B Sn4B B7B 71.5(10)
C1B Sn4B B10B 84.4(10)
B7B Sn4B B10B 41.4(9)
C1B Sn4B B3B 37.9(12)
B7B Sn4B B3B 38.8(12)
B10B Sn4B B3B 70.6(12)
C1B Sn4B B2B 37.6(10)
B7B Sn4B B2B 82.9(9)
B10B Sn4B B2B 69.0(8)
B3B Sn4B B2B 66.8(12)
C1B Sn4B C6B 66.6(9)
B7B Sn4B C6B 70.9(8)
B10B Sn4B C6B 39.1(7)
B3B Sn4B C6B 78.5(11)
B2B Sn4B C6B 35.3(7)
B2B C1B B3B 123(3)
B2B C1B B5B 80.4(19)
B3B C1B B5B 73(2)
B2B C1B Sn4B 78.6(16)
B3B C1B Sn4B 78(2)
B5B C1B Sn4B 125.7(18)
B2B C1B H1B 116.0
B3B C1B H1B 120.7
B5B C1B H1B 118.2
Sn4B C1B H1B 116.0
C1B B2B C6B 121(2)
C1B B2B B9B 109.1(19)
C6B B2B B9B 58.9(13)
C1B B2B Sn4B 63.7(14)
C6B B2B Sn4B 76.6(12)
B9B B2B Sn4B 122.6(14)
C1B B2B H2B 108.3
C6B B2B H2B 130.3
B9B B2B H2B 110.0
Sn4B B2B H2B 126.6
C1B B3B B7B 119(3)
C1B B3B B8B 116(3)
B7B B3B B8B 65(2)
C1B B3B B5B 57.8(19)
B7B B3B B5B 105(3)
B8B B3B B5B 60.3(19)
C1B B3B Sn4B 63.8(18)
B7B B3B Sn4B 68.6(19)
B8B B3B Sn4B 124(3)
B5B B3B Sn4B 107(2)
C1B B3B H3B 116.8
B7B B3B H3B 116.5
B8B B3B H3B 113.1
B5B B3B H3B 129.2
Sn4B B3B H3B 114.2
C1B B5B B11B 130(2)
C1B B5B B8B 99.7(18)
B11B B5B B8B 55.7(14)
C1B B5B B9B 98.6(17)
B11B B5B B9B 56.1(12)
B8B B5B B9B 103.2(17)
C1B B5B B3B 49.3(17)
B11B B5B B3B 100.8(19)
B8B B5B B3B 51.8(16)
B9B B5B B3B 117(2)
C1B B5B H5B 108(10)
B11B B5B H5B 121(10)
B8B B5B H5B 125(10)
B9B B5B H5B 118(10)
B3B B5B H5B 123(10)
B2B C6B B9B 68.8(14)
B2B C6B B10B 119.3(19)
B9B C6B B10B 107.7(15)
B2B C6B B12B 123.6(16)
B9B C6B B12B 61.0(11)
B10B C6B B12B 59.5(12)
B2B C6B Sn4B 68.1(12)
B9B C6B Sn4B 123.2(12)
B10B C6B Sn4B 66.0(11)
B12B C6B Sn4B 121.6(11)
B2B C6B H6B 109.2
B9B C6B H6B 118.2
B10B C6B H6B 122.2
B12B C6B H6B 115.8
Sn4B C6B H6B 109.7
B3B B7B B10B 117(3)
B3B B7B B13B 114(2)
B10B B7B B13B 58.8(14)
B3B B7B B8B 58(2)
B10B B7B B8B 105(2)
B13B B7B B8B 60.5(16)
B3B B7B Sn4B 72.6(18)
B10B B7B Sn4B 70.7(13)
B13B B7B Sn4B 126.3(16)
B8B B7B Sn4B 122.3(17)
B3B B7B H7B 116.1
B10B B7B H7B 121.4
B13B B7B H7B 117.4
B8B B7B H7B 123.9
Sn4B B7B H7B 103.2
B3B B8B B11B 119(2)
B3B B8B B7B 57(2)
B11B B8B B7B 108(2)
B3B B8B B13B 111(2)
B11B B8B B13B 60.8(15)
B7B B8B B13B 59.8(15)
B3B B8B B5B 68(2)
B11B B8B B5B 61.3(15)
B7B B8B B5B 105.0(19)
B13B B8B B5B 108.7(19)
B3B B8B H8B 115.3
B11B B8B H8B 118.0
B7B B8B H8B 126.4
B13B B8B H8B 121.3
B5B B8B H8B 120.6
C6B B9B B12B 61.3(12)
C6B B9B B11B 107.6(16)
B12B B9B B11B 60.7(13)
C6B B9B B2B 52.3(12)
B12B B9B B2B 109.1(16)
B11B B9B B2B 118.5(17)
C6B B9B B5B 103.8(15)
B12B B9B B5B 107.8(15)
B11B B9B B5B 59.8(12)
B2B B9B B5B 69.9(13)
C6B B9B H9B 127.3
B12B B9B H9B 121.5
B11B B9B H9B 118.2
B2B B9B H9B 116.7
B5B B9B H9B 120.6
C6B B10B B12B 61.3(12)
C6B B10B B13B 112.0(18)
B12B B10B B13B 60.5(14)
C6B B10B B7B 117(2)
B12B B10B B7B 112.9(19)
B13B B10B B7B 61.9(15)
C6B B10B Sn4B 74.9(11)
B12B B10B Sn4B 131.3(15)
B13B B10B Sn4B 126.5(16)
B7B B10B Sn4B 67.9(13)
C6B B10B H10B 116.5
B12B B10B H10B 116.7
B13B B10B H10B 118.9
B7B B10B H10B 119.5
Sn4B B10B H10B 100.7
B8B B11B B9B 115.9(19)
B8B B11B B12B 111(2)
B9B B11B B12B 59.4(13)
B8B B11B B13B 61.8(16)
B9B B11B B13B 109.1(18)
B12B B11B B13B 58.7(14)
B8B B11B B5B 63.0(14)
B9B B11B B5B 64.1(14)
B12B B11B B5B 110.1(18)
B13B B11B B5B 110.8(18)
B8B B11B H11B 117.3
B9B B11B H11B 118.4
B12B B11B H11B 122.5
B13B B11B H11B 121.9
B5B B11B H11B 118.7
B10B B12B B13B 60.1(13)
B10B B12B B9B 104.9(16)
B13B B12B B9B 111.4(17)
B10B B12B C6B 59.2(12)
B13B B12B C6B 109.9(16)
B9B B12B C6B 57.7(11)
B10B B12B B11B 103.5(17)
B13B B12B B11B 61.1(14)
B9B B12B B11B 59.8(13)
C6B B12B B11B 104.2(15)
B10B B12B H12B 124.6
B13B B12B H12B 118.4
B9B B12B H12B 121.9
C6B B12B H12B 123.0
B11B B12B H12B 124.3
B10B B13B B12B 59.4(13)
B10B B13B B11B 102.4(18)
B12B B13B B11B 60.3(13)
B10B B13B B7B 59.3(14)
B12B B13B B7B 109.7(17)
B11B B13B B7B 104.8(18)
B10B B13B B8B 104.3(18)
B12B B13B B8B 108.3(18)
B11B B13B B8B 57.4(14)
B7B B13B B8B 59.7(15)
B10B B13B H13B 125.0
B12B B13B H13B 119.9
B11B B13B H13B 125.1
B7B B13B H13B 121.6
B8B B13B H13B 123.1
C1C Sn4C B7C 72.9(8)
C1C Sn4C B10C 86.6(7)
B7C Sn4C B10C 43.2(7)
C1C Sn4C B3C 35.3(7)
B7C Sn4C B3C 43.3(8)
B10C Sn4C B3C 75.6(7)
C1C Sn4C B2C 35.7(8)
B7C Sn4C B2C 82.1(9)
B10C Sn4C B2C 69.5(8)
B3C Sn4C B2C 63.0(8)
C1C Sn4C C6C 66.0(6)
B7C Sn4C C6C 70.0(7)
B10C Sn4C C6C 38.3(5)
B3C Sn4C C6C 77.7(7)
B2C Sn4C C6C 35.6(7)
B3C C1C B2C 125(2)
B3C C1C B5C 69.2(14)
B2C C1C B5C 78.1(15)
B3C C1C Sn4C 79.8(12)
B2C C1C Sn4C 80.6(13)
B5C C1C Sn4C 120.5(12)
B3C C1C H1C 120.1
B2C C1C H1C 114.7
B5C C1C H1C 123.6
Sn4C C1C H1C 115.9
C1C B2C C6C 122(2)
C1C B2C B9C 111.1(19)
C6C B2C B9C 56.4(12)
C1C B2C Sn4C 63.7(12)
C6C B2C Sn4C 75.6(11)
B9C B2C Sn4C 119.0(14)
C1C B2C H2C 106.5
C6C B2C H2C 131.0
B9C B2C H2C 111.6
Sn4C B2C H2C 128.7
C1C B3C B8C 118.6(18)
C1C B3C B7C 115.2(18)
B8C B3C B7C 55.9(12)
C1C B3C B5C 62.1(13)
B8C B3C B5C 61.2(11)
B7C B3C B5C 99.9(15)
C1C B3C Sn4C 64.9(11)
B8C B3C Sn4C 112.9(13)
B7C B3C Sn4C 63.6(11)
B5C B3C Sn4C 107.3(12)
C1C B3C H3C 113.3
B8C B3C H3C 118.1
B7C B3C H3C 124.3
B5C B3C H3C 126.4
Sn4C B3C H3C 118.2
C1C B5C B11C 133.1(15)
C1C B5C B8C 101.2(13)
B11C B5C B8C 55.1(10)
C1C B5C B9C 100.0(14)
B11C B5C B9C 55.6(10)
B8C B5C B9C 101.4(13)
C1C B5C B3C 48.7(10)
B11C B5C B3C 106.9(13)
B8C B5C B3C 55.9(11)
B9C B5C B3C 122.4(14)
C1C B5C H5C 121(10)
B11C B5C H5C 106(10)
B8C B5C H5C 116(10)
B9C B5C H5C 114(10)
B3C B5C H5C 124(10)
B12C C6C B2C 124.8(17)
B12C C6C B9C 62.1(12)
B2C C6C B9C 68.3(14)
B12C C6C B10C 63.3(11)
B2C C6C B10C 118.7(16)
B9C C6C B10C 111.2(13)
B12C C6C Sn4C 120.6(11)
B2C C6C Sn4C 68.8(11)
B9C C6C Sn4C 122.2(12)
B10C C6C Sn4C 61.6(8)
B12C C6C H6C 113.7
B2C C6C H6C 109.1
B9C C6C H6C 116.9
B10C C6C H6C 121.4
Sn4C C6C H6C 112.4
B8C B7C B13C 60.2(13)
B8C B7C B10C 105.9(16)
B13C B7C B10C 59.1(12)
B8C B7C B3C 59.1(13)
B13C B7C B3C 112.6(17)
B10C B7C B3C 115.3(17)
B8C B7C Sn4C 123.9(15)
B13C B7C Sn4C 124.3(15)
B10C B7C Sn4C 68.6(10)
B3C B7C Sn4C 73.0(12)
B8C B7C H7C 122.0
B13C B7C H7C 118.6
B10C B7C H7C 122.0
B3C B7C H7C 116.5
Sn4C B7C H7C 104.0
B7C B8C B11C 111.3(16)
B7C B8C B13C 61.0(12)
B11C B8C B13C 61.7(11)
B7C B8C B3C 65.0(13)
B11C B8C B3C 118.1(15)
B13C B8C B3C 118.4(15)
B7C B8C B5C 107.4(15)
B11C B8C B5C 60.5(11)
B13C B8C B5C 108.1(14)
B3C B8C B5C 62.9(11)
B7C B8C H8C 121.1
B11C B8C H8C 118.0
B13C B8C H8C 119.1
B3C B8C H8C 112.7
B5C B8C H8C 123.7
C6C B9C B12C 58.2(11)
C6C B9C B11C 107.8(14)
B12C B9C B11C 63.8(12)
C6C B9C B2C 55.3(12)
B12C B9C B2C 109.5(15)
B11C B9C B2C 118.8(16)
C6C B9C B5C 104.8(14)
B12C B9C B5C 109.8(14)
B11C B9C B5C 59.8(11)
B2C B9C B5C 69.0(13)
C6C B9C H9C 127.4
B12C B9C H9C 120.9
B11C B9C H9C 117.3
B2C B9C H9C 116.1
B5C B9C H9C 120.2
C6C B10C B13C 105.6(12)
C6C B10C B12C 56.2(10)
B13C B10C B12C 59.4(11)
C6C B10C B7C 115.7(15)
B13C B10C B7C 58.9(12)
B12C B10C B7C 109.5(15)
C6C B10C Sn4C 80.1(9)
B13C B10C Sn4C 123.8(12)
B12C B10C Sn4C 131.2(11)
B7C B10C Sn4C 68.2(10)
C6C B10C H10C 118.1
B13C B10C H10C 123.4
B12C B10C H10C 119.5
B7C B10C H10C 121.0
Sn4C B10C H10C 98.7
B8C B11C B9C 116.2(15)
B8C B11C B13C 59.8(11)
B9C B11C B13C 107.1(14)
B8C B11C B5C 64.4(11)
B9C B11C B5C 64.6(12)
B13C B11C B5C 109.7(14)
B8C B11C B12C 108.7(14)
B9C B11C B12C 57.7(11)
B13C B11C B12C 58.2(10)
B5C B11C B12C 108.8(14)
B8C B11C H11C 117.5
B9C B11C H11C 119.0
B13C B11C H11C 123.5
B5C B11C H11C 118.3
B12C B11C H11C 124.0
C6C B12C B9C 59.7(12)
C6C B12C B13C 109.4(15)
B9C B12C B13C 108.7(16)
C6C B12C B10C 60.5(11)
B9C B12C B10C 107.2(15)
B13C B12C B10C 59.7(10)
C6C B12C B11C 104.9(15)
B9C B12C B11C 58.5(12)
B13C B12C B11C 59.3(11)
B10C B12C B11C 103.9(14)
C6C B12C H12C 121.7
B9C B12C H12C 121.8
B13C B12C H12C 120.5
B10C B12C H12C 123.1
B11C B12C H12C 125.0
B8C B13C B7C 58.9(12)
B8C B13C B12C 111.1(14)
B7C B13C B12C 113.4(15)
B8C B13C B10C 107.2(14)
B7C B13C B10C 62.0(12)
B12C B13C B10C 60.9(11)
B8C B13C B11C 58.4(10)
B7C B13C B11C 106.9(15)
B12C B13C B11C 62.4(11)
B10C B13C B11C 107.1(13)
B8C B13C H13C 122.5
B7C B13C H13C 120.2
B12C B13C H13C 117.6
B10C B13C H13C 122.0
B11C B13C H13C 123.0

loop_
_geom_bond_atom_site_label_1
_geom_bond_atom_site_label_2
_geom_bond_distance
Sn4A C1A 2.43(3)
Sn4A B7A 2.45(3)
Sn4A B10A 2.55(2)
Sn4A B3A 2.60(3)
Sn4A B2A 2.64(3)
Sn4A C6A 2.756(18)
C1A B2A 1.42(4)
C1A B3A 1.50(3)
C1A B5A 1.69(3)
C1A H1A 1.1200
B2A C6A 1.65(3)
B2A B9A 1.85(3)
B2A B5A 2.00(3)
B2A H2A 1.1200
B3A B8A 1.77(4)
B3A B5A 1.87(3)
B3A B7A 1.87(4)
B3A H3A 1.1200
B5A B11A 1.83(3)
B5A B8A 1.87(3)
B5A B9A 1.97(3)
B5A H5A 1.10(2)
C6A B9A 1.68(3)
C6A B10A 1.69(3)
C6A B12A 1.70(3)
C6A H6A 1.1200
B7A B8A 1.78(4)
B7A B13A 1.85(3)
B7A B10A 1.88(4)
B7A H7A 1.1200
B8A B13A 1.73(3)
B8A B11A 1.77(3)
B8A H8A 1.1200
B9A B12A 1.75(3)
B9A B11A 1.81(3)
B9A H9A 1.1200
B10A B12A 1.70(3)
B10A B13A 1.79(3)
B10A H10A 1.1200
B11A B13A 1.80(3)
B11A B12A 1.84(3)
B11A H11A 1.1200
B12A B13A 1.74(3)
B12A H12A 1.1200
B13A H13A 1.1200
Sn4B C1B 2.32(3)
Sn4B B7B 2.47(3)
Sn4B B10B 2.52(3)
Sn4B B3B 2.53(4)
Sn4B B2B 2.54(3)
Sn4B C6B 2.660(19)
C1B B2B 1.58(4)
C1B B3B 1.59(5)
C1B B5B 1.77(4)
C1B H1B 1.1200
B2B C6B 1.58(3)
B2B B9B 1.86(3)
B2B H2B 1.1200
B3B B7B 1.66(5)
B3B B8B 1.70(5)
B3B B5B 2.00(5)
B3B H3B 1.1200
B5B B11B 1.85(3)
B5B B8B 1.88(4)
B5B B9B 1.92(3)
B5B H5B 1.10(2)
C6B B9B 1.71(3)
C6B B10B 1.74(3)
C6B B12B 1.77(3)
C6B H6B 1.1200
B7B B10B 1.76(4)
B7B B13B 1.81(4)
B7B B8B 1.81(4)
B7B H7B 1.1200
B8B B11B 1.74(4)
B8B B13B 1.82(4)
B8B H8B 1.1200
B9B B12B 1.77(3)
B9B B11B 1.77(3)
B9B H9B 1.1200
B10B B12B 1.74(3)
B10B B13B 1.75(3)
B10B H10B 1.1200
B11B B12B 1.79(3)
B11B B13B 1.80(4)
B11B H11B 1.1200
B12B B13B 1.76(3)
B12B H12B 1.1200
B13B H13B 1.1200
Sn4C C1C 2.41(2)
Sn4C B7C 2.46(3)
Sn4C B10C 2.464(18)
Sn4C B3C 2.62(2)
Sn4C B2C 2.66(3)
Sn4C C6C 2.760(18)
C1C B3C 1.54(3)
C1C B2C 1.57(4)
C1C B5C 1.81(3)
C1C H1C 1.1200
B2C C6C 1.66(3)
B2C B9C 1.88(4)
B2C H2C 1.1200
B3C B8C 1.78(3)
B3C B7C 1.88(3)
B3C B5C 1.92(3)
B3C H3C 1.1200
B5C B11C 1.82(3)
B5C B8C 1.89(3)
B5C B9C 1.90(3)
B5C H5C 1.10(2)
C6C B12C 1.66(3)
C6C B9C 1.68(3)
C6C B10C 1.74(2)
C6C H6C 1.1501
B7C B8C 1.72(3)
B7C B13C 1.76(3)
B7C B10C 1.81(3)
B7C H7C 1.1200
B8C B11C 1.72(3)
B8C B13C 1.74(3)
B8C H8C 1.1200
B9C B12C 1.72(3)
B9C B11C 1.74(3)
B9C H9C 1.1200
B10C B13C 1.76(2)
B10C B12C 1.78(3)
B10C H10C 1.1200
B11C B13C 1.77(3)
B11C B12C 1.83(3)
B11C H11C 1.1200
B12C B13C 1.75(3)
B12C H12C 1.1200
B13C H13C 1.1200
